data_1523323
loop_
_publ_author_name
'Buehrer, W.'
'Gotthardt, R.'
'Kulik, A.'
'Mercier, O.'
'Staub, F.'

_publ_section_title
;
 Powder neutron diffraction study of nickel-titanium martensite
;
_journal_name_full 'Journal of Physics F'
_journal_page_first 77
_journal_page_last 81
_journal_volume 13
_journal_year 1983
_chemical_formula_sum 'Ni Ti'
_space_group_IT_number 11
_symmetry_space_group_name_Hall '-P 2yb'
_symmetry_space_group_name_H-M 'P 1 21/m 1'
_cell_angle_alpha 90
_cell_angle_beta 98.1
_cell_angle_gamma 90
_cell_formula_units_Z 2
_cell_length_a 4.665
_cell_length_b 4.11
_cell_length_c 2.884
_cell_volume 54.744
_citation_journal_id_ASTM JPFMAT
_cod_data_source_file Buehrer_JPFMAT_1983_1543.cif
_cod_data_source_block Ni1Ti1
_cod_original_cell_volume 54.74372
_cod_original_formula_sum 'Ni1 Ti1'
_cod_database_code 1523323

loop_
_symmetry_equiv_pos_as_xyz
x,y,z
-x,y+1/2,-z
-x,-y,-z
x,-y-1/2,z

loop_
_atom_site_label
_atom_site_type_symbol
_atom_site_fract_x
_atom_site_fract_y
_atom_site_fract_z
_atom_site_occupancy
_atom_site_U_iso_or_equiv
Ti1 Ti 0.267 0.25 0.561 1 0.0
Ni1 Ni 0.83 0.25 0.966 1 0.0
